data_7108134
loop_
_publ_author_name
'Reginald H. Mitchell'
'Pengrong Zhang'
'David J. Berg'
'Richard Vaughan Williams'

_publ_section_title
;
 An experimental estimate of the relative aromaticity of the
 cyclooctatetraene dianion by fusion to dimethyldihydropyrene
;
_journal_name_full Chem.Commun.
_journal_page_first 8144
_journal_paper_doi 10.1039/c2cc33518b
_journal_volume 48
_journal_year 2012
_chemical_formula_sum 'C38 H56 O2 Si2'
_chemical_formula_weight 601.01
_chemical_name_systematic
;
?
;
_space_group_IT_number 2
_symmetry_cell_setting triclinic
_symmetry_space_group_name_Hall '-P 1'
_symmetry_space_group_name_H-M 'P -1'
_atom_sites_solution_hydrogens geom
_atom_sites_solution_primary direct
_atom_sites_solution_secondary difmap
_audit_creation_method SHELXL-97
_cell_angle_alpha 90.724(4)
_cell_angle_beta 94.432(9)
_cell_angle_gamma 94.513(5)
_cell_formula_units_Z 2
_cell_length_a 10.1203(14)
_cell_length_b 10.179(2)
_cell_length_c 17.871(3)
_cell_measurement_reflns_used 6179
_cell_measurement_temperature 103.0(1)
_cell_measurement_theta_max 22.13
_cell_measurement_theta_min 2.30
_cell_volume 1829.5(5)
_computing_structure_refinement 'SHELXL-97 (Sheldrick, 1997)'
_diffrn_ambient_temperature 103.0(1)
_diffrn_measured_fraction_theta_full 0.985
_diffrn_measured_fraction_theta_max 0.985
_diffrn_measurement_device_type 'Bruker X8 APEX II'
_diffrn_measurement_method 'area detector'
_diffrn_radiation_monochromator graphite
_diffrn_radiation_source 'fine-focus sealed tube'
_diffrn_radiation_type MoK\a
_diffrn_radiation_wavelength 0.71073
_diffrn_reflns_av_R_equivalents 0.0470
_diffrn_reflns_av_sigmaI/netI 0.0633
_diffrn_reflns_limit_h_max 11
_diffrn_reflns_limit_h_min -12
_diffrn_reflns_limit_k_max 12
_diffrn_reflns_limit_k_min -12
_diffrn_reflns_limit_l_max 21
_diffrn_reflns_limit_l_min -21
_diffrn_reflns_number 24262
_diffrn_reflns_theta_full 25.44
_diffrn_reflns_theta_max 25.44
_diffrn_reflns_theta_min 2.01
_exptl_absorpt_coefficient_mu 0.126
_exptl_absorpt_correction_T_max 0.987
_exptl_absorpt_correction_T_min 0.886
_exptl_absorpt_correction_type multi-scan
_exptl_crystal_colour green
_exptl_crystal_density_diffrn 1.091
_exptl_crystal_density_method 'not measured'
_exptl_crystal_description plate
_exptl_crystal_F_000 656
_exptl_crystal_size_max 0.35
_exptl_crystal_size_mid 0.22
_exptl_crystal_size_min 0.10
_refine_diff_density_max 0.337
_refine_diff_density_min -0.274
_refine_diff_density_rms 0.042
_refine_ls_extinction_method none
_refine_ls_goodness_of_fit_ref 1.045
_refine_ls_hydrogen_treatment constr
_refine_ls_matrix_type full
_refine_ls_number_parameters 554
_refine_ls_number_reflns 6665
_refine_ls_number_restraints 922
_refine_ls_restrained_S_all 1.021
_refine_ls_R_factor_all 0.1606
_refine_ls_R_factor_gt 0.0822
_refine_ls_shift/su_max 0.001
_refine_ls_shift/su_mean 0.000
_refine_ls_structure_factor_coef Fsqd
_refine_ls_weighting_details 'calc w=1/[\s^2^(Fo^2^)+(0.0672P)^2^+2.2159P] where P=(Fo^2^+2Fc^2^)/3'
_refine_ls_weighting_scheme calc
_refine_ls_wR_factor_gt 0.1929
_refine_ls_wR_factor_ref 0.2319
_reflns_number_gt 3282
_reflns_number_total 6665
_reflns_threshold_expression >2sigma(I)
_cod_data_source_file c2cc33518b.txt
_cod_data_source_block db007
_cod_original_cell_volume 1829.5(6)
_cod_database_code 7108134

loop_
_symmetry_equiv_pos_as_xyz
'x, y, z'
'-x, -y, -z'

loop_
_atom_site_label
_atom_site_type_symbol
_atom_site_fract_x
_atom_site_fract_y
_atom_site_fract_z
_atom_site_U_iso_or_equiv
_atom_site_adp_type
_atom_site_occupancy
_atom_site_symmetry_multiplicity
_atom_site_calc_flag
_atom_site_refinement_flags
_atom_site_disorder_assembly
_atom_site_disorder_group
C1 C 1.5066(4) 0.1298(3) 0.2571(2) 0.0478(10) Uani 1 1 d U A .
H1 H 1.5203 0.1063 0.3082 0.057 Uiso 1 1 calc R . .
C2 C 1.5672(4) 0.0586(4) 0.2040(2) 0.0528(10) Uani 1 1 d U A .
C3 C 1.5476(4) 0.0912(4) 0.1287(2) 0.0605(12) Uani 1 1 d U A .
H3 H 1.5875 0.0413 0.0926 0.073 Uiso 1 1 calc R . .
C4 C 1.4730(4) 0.1928(4) 0.1039(2) 0.0595(11) Uani 1 1 d U . .
C5 C 1.4543(5) 0.2282(4) 0.0297(2) 0.0792(15) Uani 1 1 d U . .
H5 H 1.4899 0.1772 -0.0077 0.095 Uiso 1 1 calc R . .
C6 C 1.3860(5) 0.3348(5) 0.0083(2) 0.0806(15) Uani 1 1 d U . .
H6 H 1.3767 0.3558 -0.0434 0.097 Uiso 1 1 calc R A .
C7 C 1.3301(5) 0.4126(5) 0.0596(3) 0.0743(14) Uani 1 1 d U A .
C8 C 1.2651(5) 0.5228(5) 0.0400(3) 0.0806(15) Uani 1 1 d U . .
H8 H 1.2566 0.5466 -0.0113 0.097 Uiso 1 1 calc R A .
C9 C 1.2117(5) 0.6005(5) 0.0931(3) 0.0772(14) Uani 1 1 d U . .
C10 C 1.2213(4) 0.5646(4) 0.1681(3) 0.0651(12) Uani 1 1 d U . .
H10 H 1.1830 0.6184 0.2031 0.078 Uiso 1 1 calc R A .
C11 C 1.2838(4) 0.4545(4) 0.1959(2) 0.0558(11) Uani 1 1 d U A .
C12 C 1.2963(4) 0.4160(3) 0.2715(2) 0.0469(9) Uani 1 1 d U . .
C13 C 1.3672(4) 0.3066(3) 0.2928(2) 0.0450(9) Uani 1 1 d U A 1
C14 C 1.4279(4) 0.2328(3) 0.2405(2) 0.0436(9) Uani 1 1 d U . .
C15 C 1.4411(14) 0.2904(13) 0.1621(8) 0.050(3) Uani 0.532(16) 1 d PU A 1
C16 C 1.5577(9) 0.4021(12) 0.1698(5) 0.056(3) Uani 0.532(16) 1 d PU A 1
H16A H 1.5389 0.4677 0.2074 0.084 Uiso 0.532(16) 1 calc PR A 1
H16B H 1.5659 0.4446 0.1213 0.084 Uiso 0.532(16) 1 calc PR A 1
H16C H 1.6410 0.3638 0.1856 0.084 Uiso 0.532(16) 1 calc PR A 1
C17 C 1.3103(13) 0.3463(11) 0.1376(5) 0.052(3) Uani 0.532(16) 1 d PU A 1
C18 C 1.1911(10) 0.2348(11) 0.1314(6) 0.063(3) Uani 0.532(16) 1 d PU A 1
H18A H 1.1081 0.2740 0.1157 0.095 Uiso 0.532(16) 1 calc PR A 1
H18B H 1.1831 0.1939 0.1803 0.095 Uiso 0.532(16) 1 calc PR A 1
H18C H 1.2083 0.1678 0.0942 0.095 Uiso 0.532(16) 1 calc PR A 1
C19 C 1.6522(5) -0.0539(4) 0.2272(2) 0.0609(12) Uani 1 1 d U . .
C20 C 1.5756(9) -0.1823(6) 0.2016(5) 0.089(3) Uani 0.725(13) 1 d PU B 1
H20A H 1.6280 -0.2561 0.2163 0.134 Uiso 0.725(13) 1 calc PR B 1
H20B H 1.5581 -0.1831 0.1469 0.134 Uiso 0.725(13) 1 calc PR B 1
H20C H 1.4911 -0.1909 0.2251 0.134 Uiso 0.725(13) 1 calc PR B 1
C21 C 1.7850(10) -0.0350(11) 0.1904(6) 0.104(4) Uani 0.725(13) 1 d PU B 1
H21A H 1.8404 -0.1065 0.2052 0.156 Uiso 0.725(13) 1 calc PR B 1
H21B H 1.8314 0.0498 0.2070 0.156 Uiso 0.725(13) 1 calc PR B 1
H21C H 1.7677 -0.0362 0.1357 0.156 Uiso 0.725(13) 1 calc PR B 1
C22 C 1.6857(11) -0.0584(9) 0.3110(4) 0.077(3) Uani 0.725(13) 1 d PU B 1
H22A H 1.7399 -0.1323 0.3225 0.115 Uiso 0.725(13) 1 calc PR B 1
H22B H 1.6035 -0.0701 0.3366 0.115 Uiso 0.725(13) 1 calc PR B 1
H22C H 1.7355 0.0242 0.3284 0.115 Uiso 0.725(13) 1 calc PR B 1
C23 C 1.1372(5) 0.7206(5) 0.0691(3) 0.0964(18) Uani 1 1 d DU . .
C24 C 0.9923(6) 0.6925(7) 0.0852(5) 0.105(3) Uani 0.804(10) 1 d PDU A 1
H24A H 0.9549 0.6125 0.0576 0.158 Uiso 0.804(10) 1 calc PR A 1
H24B H 0.9421 0.7670 0.0692 0.158 Uiso 0.804(10) 1 calc PR A 1
H24C H 0.9867 0.6797 0.1392 0.158 Uiso 0.804(10) 1 calc PR A 1
C25 C 1.1363(9) 0.7407(8) -0.0167(4) 0.130(4) Uani 0.804(10) 1 d PDU A 1
H25A H 1.0920 0.6625 -0.0432 0.195 Uiso 0.804(10) 1 calc PR A 1
H25B H 1.2279 0.7543 -0.0309 0.195 Uiso 0.804(10) 1 calc PR A 1
H25C H 1.0884 0.8180 -0.0304 0.195 Uiso 0.804(10) 1 calc PR A 1
C26 C 1.1992(9) 0.8395(6) 0.1103(6) 0.171(6) Uani 0.804(10) 1 d PDU A 1
H26A H 1.2920 0.8547 0.0985 0.256 Uiso 0.804(10) 1 calc PR A 1
H26B H 1.1957 0.8266 0.1644 0.256 Uiso 0.804(10) 1 calc PR A 1
H26C H 1.1508 0.9159 0.0953 0.256 Uiso 0.804(10) 1 calc PR A 1
C27 C 1.2378(4) 0.4973(4) 0.3305(2) 0.0629(11) Uiso 0.674(7) 1 d PU A 2
H27 H 1.1972 0.5685 0.3008 0.076 Uiso 0.674(7) 1 calc PR A 2
C28 C 1.3302(7) 0.5707(6) 0.3868(4) 0.126(2) Uani 1 1 d U A 2
H28A H 1.3148 0.5316 0.4361 0.152 Uiso 1 1 calc R A 2
H28B H 1.3030 0.6619 0.3888 0.152 Uiso 1 1 calc R A 2
C29 C 1.4752(6) 0.5804(5) 0.3802(3) 0.0893(16) Uani 1 1 d U . .
H29 H 1.5165 0.6620 0.3654 0.107 Uiso 1 1 calc R A 2
C30 C 1.5495(6) 0.4835(6) 0.3935(3) 0.0915(17) Uani 1 1 d U A .
H30 H 1.6420 0.5048 0.3906 0.110 Uiso 1 1 calc R C 1
C31 C 1.5125(7) 0.3465(5) 0.4124(3) 0.110(2) Uani 1 1 d U A 1
H31A H 1.5067 0.3435 0.4674 0.132 Uiso 1 1 calc R A 1
H31B H 1.5866 0.2937 0.4006 0.132 Uiso 1 1 calc R A 1
C32 C 1.3879(4) 0.2790(4) 0.3764(2) 0.0585(11) Uiso 0.806(6) 1 d PU A 1
H32 H 1.3135 0.3178 0.4004 0.070 Uiso 0.806(6) 1 calc PR A 1
C33 C 0.9269(14) 0.3568(17) 0.2271(9) 0.151(6) Uani 0.674(7) 1 d PU A 1
H33A H 0.9694 0.2735 0.2283 0.227 Uiso 0.674(7) 1 calc PR A 1
H33B H 0.9632 0.4128 0.1881 0.227 Uiso 0.674(7) 1 calc PR A 1
H33C H 0.8308 0.3388 0.2159 0.227 Uiso 0.674(7) 1 calc PR A 1
C34 C 0.8820(13) 0.5939(12) 0.3096(9) 0.144(6) Uani 0.674(7) 1 d PU A 1
H34A H 0.8974 0.6424 0.3576 0.216 Uiso 0.674(7) 1 calc PR A 1
H34B H 0.7861 0.5763 0.2972 0.216 Uiso 0.674(7) 1 calc PR A 1
H34C H 0.9208 0.6466 0.2701 0.216 Uiso 0.674(7) 1 calc PR A 1
C35 C 0.8811(15) 0.3343(14) 0.3937(11) 0.200(9) Uani 0.674(7) 1 d PU A 1
H35A H 0.8999 0.3798 0.4425 0.301 Uiso 0.674(7) 1 calc PR A 1
H35B H 0.9194 0.2488 0.3955 0.301 Uiso 0.674(7) 1 calc PR A 1
H35C H 0.7847 0.3207 0.3822 0.301 Uiso 0.674(7) 1 calc PR A 1
C36 C 1.1820(8) 0.1666(7) 0.4988(4) 0.111(3) Uani 0.806(6) 1 d PDU A 1
H36A H 1.2505 0.1817 0.5405 0.167 Uiso 0.806(6) 1 calc PR A 1
H36B H 1.1028 0.1195 0.5169 0.167 Uiso 0.806(6) 1 calc PR A 1
H36C H 1.1588 0.2515 0.4785 0.167 Uiso 0.806(6) 1 calc PR A 1
C37 C 1.3038(9) -0.0893(6) 0.4652(4) 0.098(3) Uani 0.806(6) 1 d PDU A 1
H37A H 1.3685 -0.0678 0.5081 0.148 Uiso 0.806(6) 1 calc PR A 1
H37B H 1.3455 -0.1385 0.4271 0.148 Uiso 0.806(6) 1 calc PR A 1
H37C H 1.2275 -0.1432 0.4819 0.148 Uiso 0.806(6) 1 calc PR A 1
C38 C 1.1227(7) 0.0343(9) 0.3440(4) 0.138(4) Uani 0.806(6) 1 d PDU A 1
H38A H 1.1598 -0.0191 0.3060 0.206 Uiso 0.806(6) 1 calc PR A 1
H38B H 1.0994 0.1181 0.3223 0.206 Uiso 0.806(6) 1 calc PR A 1
H38C H 1.0429 -0.0133 0.3610 0.206 Uiso 0.806(6) 1 calc PR A 1
O1 O 1.1258(5) 0.4258(4) 0.3589(3) 0.0792(19) Uani 0.674(7) 1 d PU A 2
O2 O 1.3810(3) 0.1464(3) 0.39534(17) 0.0573(11) Uani 0.806(6) 1 d PDU A 1
Si1 Si 0.9586(5) 0.4399(6) 0.3169(3) 0.0962(16) Uani 0.674(7) 1 d PU A 1
Si2 Si 1.2462(3) 0.0664(3) 0.42398(19) 0.0687(8) Uani 0.806(6) 1 d PDU A 1
C15B C 1.3801(16) 0.2560(15) 0.1580(9) 0.048(3) Uani 0.468(16) 1 d PU A 2
C16B C 1.2397(13) 0.1825(11) 0.1422(6) 0.057(3) Uani 0.468(16) 1 d PU A 2
H16D H 1.2447 0.0885 0.1519 0.085 Uiso 0.468(16) 1 calc PR A 2
H16E H 1.2081 0.1941 0.0896 0.085 Uiso 0.468(16) 1 calc PR A 2
H16F H 1.1778 0.2189 0.1750 0.085 Uiso 0.468(16) 1 calc PR A 2
C17B C 1.3807(14) 0.4012(12) 0.1446(6) 0.049(3) Uani 0.468(16) 1 d PU A 2
C18B C 1.5241(11) 0.4719(13) 0.1617(6) 0.058(3) Uani 0.468(16) 1 d PU A 2
H18D H 1.5217 0.5663 0.1524 0.087 Uiso 0.468(16) 1 calc PR A 2
H18E H 1.5855 0.4343 0.1290 0.087 Uiso 0.468(16) 1 calc PR A 2
H18F H 1.5544 0.4589 0.2143 0.087 Uiso 0.468(16) 1 calc PR A 2
C27B C 1.2378(4) 0.4973(4) 0.3305(2) 0.0629(11) Uiso 0.326(7) 1 d PU A 1
O1B O 1.1186(9) 0.5409(9) 0.3139(5) 0.073(4) Uani 0.326(7) 1 d PU A 1
Si1B Si 0.9853(8) 0.4660(9) 0.3546(5) 0.071(2) Uani 0.326(7) 1 d PU A 2
C35B C 0.938(3) 0.424(3) 0.4356(15) 0.144(11) Uani 0.326(7) 1 d PU A 2
H35D H 0.9507 0.3303 0.4434 0.216 Uiso 0.326(7) 1 calc PR A 2
H35E H 0.8436 0.4380 0.4376 0.216 Uiso 0.326(7) 1 calc PR A 2
H35F H 0.9905 0.4770 0.4749 0.216 Uiso 0.326(7) 1 calc PR A 2
C34B C 0.957(2) 0.6377(18) 0.3514(14) 0.098(7) Uani 0.326(7) 1 d PU A 2
H34D H 0.9963 0.6768 0.3076 0.147 Uiso 0.326(7) 1 calc PR A 2
H34E H 0.9986 0.6825 0.3972 0.147 Uiso 0.326(7) 1 calc PR A 2
H34F H 0.8614 0.6475 0.3477 0.147 Uiso 0.326(7) 1 calc PR A 2
C33B C 0.923(4) 0.374(4) 0.2696(16) 0.163(15) Uani 0.326(7) 1 d PU A 2
H33D H 0.9433 0.2821 0.2745 0.244 Uiso 0.326(7) 1 calc PR A 2
H33E H 0.9658 0.4127 0.2266 0.244 Uiso 0.326(7) 1 calc PR A 2
H33F H 0.8266 0.3787 0.2617 0.244 Uiso 0.326(7) 1 calc PR A 2
C22B C 1.757(2) -0.005(2) 0.2909(17) 0.084(8) Uani 0.275(13) 1 d PU B 2
H22D H 1.8112 -0.0772 0.3061 0.126 Uiso 0.275(13) 1 calc PR B 2
H22E H 1.7120 0.0249 0.3339 0.126 Uiso 0.275(13) 1 calc PR B 2
H22F H 1.8142 0.0683 0.2731 0.126 Uiso 0.275(13) 1 calc PR B 2
C21B C 1.718(3) -0.120(3) 0.1637(11) 0.093(9) Uani 0.275(13) 1 d PU B 2
H21D H 1.7695 -0.1906 0.1842 0.140 Uiso 0.275(13) 1 calc PR B 2
H21E H 1.7776 -0.0542 0.1405 0.140 Uiso 0.275(13) 1 calc PR B 2
H21F H 1.6495 -0.1565 0.1259 0.140 Uiso 0.275(13) 1 calc PR B 2
C20B C 1.5532(18) -0.1592(17) 0.2637(16) 0.081(8) Uani 0.275(13) 1 d PU B 2
H20D H 1.6014 -0.2348 0.2803 0.121 Uiso 0.275(13) 1 calc PR B 2
H20E H 1.4806 -0.1889 0.2264 0.121 Uiso 0.275(13) 1 calc PR B 2
H20F H 1.5166 -0.1188 0.3068 0.121 Uiso 0.275(13) 1 calc PR B 2
O2B O 1.2550(19) 0.1936(13) 0.3919(9) 0.090(6) Uani 0.194(6) 1 d PDU A 2
Si2B Si 1.216(2) 0.0396(18) 0.3996(9) 0.150(10) Uani 0.194(6) 1 d PDU A 2
C32B C 1.3879(4) 0.2790(4) 0.3764(2) 0.0585(11) Uiso 0.194(6) 1 d PU A 2
C38B C 1.196(3) -0.047(2) 0.3080(11) 0.100(10) Uani 0.194(6) 1 d PDU A 2
H38D H 1.1324 -0.0032 0.2744 0.150 Uiso 0.194(6) 1 calc PR A 2
H38E H 1.1618 -0.1386 0.3147 0.150 Uiso 0.194(6) 1 calc PR A 2
H38F H 1.2816 -0.0450 0.2863 0.150 Uiso 0.194(6) 1 calc PR A 2
C37B C 1.336(3) -0.0367(18) 0.4658(12) 0.070(9) Uani 0.194(6) 1 d PDU A 2
H37D H 1.3400 0.0089 0.5147 0.105 Uiso 0.194(6) 1 calc PR A 2
H37E H 1.4237 -0.0294 0.4464 0.105 Uiso 0.194(6) 1 calc PR A 2
H37F H 1.3063 -0.1298 0.4715 0.105 Uiso 0.194(6) 1 calc PR A 2
C36B C 1.072(5) 0.069(5) 0.454(3) 0.193(19) Uani 0.194(6) 1 d PU A 2
H36D H 1.1032 0.1142 0.5017 0.290 Uiso 0.194(6) 1 calc PR A 2
H36E H 1.0237 -0.0154 0.4643 0.290 Uiso 0.194(6) 1 calc PR A 2
H36F H 1.0119 0.1241 0.4251 0.290 Uiso 0.194(6) 1 calc PR A 2
C26B C 1.100(3) 0.793(2) 0.1400(8) 0.130(13) Uani 0.196(10) 1 d PDU A 2
H26D H 1.0522 0.8696 0.1253 0.195 Uiso 0.196(10) 1 calc PR A 2
H26E H 1.1811 0.8217 0.1714 0.195 Uiso 0.196(10) 1 calc PR A 2
H26F H 1.0431 0.7328 0.1685 0.195 Uiso 0.196(10) 1 calc PR A 2
C25B C 1.223(2) 0.8227(17) 0.0277(13) 0.071(8) Uani 0.196(10) 1 d PDU A 2
H25D H 1.1711 0.8974 0.0141 0.106 Uiso 0.196(10) 1 calc PR A 2
H25E H 1.2510 0.7821 -0.0179 0.106 Uiso 0.196(10) 1 calc PR A 2
H25F H 1.3017 0.8537 0.0605 0.106 Uiso 0.196(10) 1 calc PR A 2
C24B C 1.0103(18) 0.684(3) 0.0206(14) 0.144(15) Uani 0.196(10) 1 d PDU A 2
H24D H 0.9668 0.7636 0.0069 0.216 Uiso 0.196(10) 1 calc PR A 2
H24E H 0.9506 0.6256 0.0484 0.216 Uiso 0.196(10) 1 calc PR A 2
H24F H 1.0312 0.6378 -0.0251 0.216 Uiso 0.196(10) 1 calc PR A 2
H32B H 1.4309 0.1995 0.3663 0.100 Uiso 0.194(6) 1 d P A 2
H27B H 1.2055 0.4261 0.3617 0.100 Uiso 0.326(7) 1 d P A 1

loop_
_atom_site_aniso_label
_atom_site_aniso_U_11
_atom_site_aniso_U_22
_atom_site_aniso_U_33
_atom_site_aniso_U_23
_atom_site_aniso_U_13
_atom_site_aniso_U_12
C1 0.060(2) 0.041(2) 0.044(2) 0.0026(17) -0.0004(18) 0.0179(18)
C2 0.072(3) 0.041(2) 0.047(2) 0.0012(18) 0.001(2) 0.022(2)
C3 0.090(3) 0.051(2) 0.044(2) -0.0028(19) 0.004(2) 0.033(2)
C4 0.090(3) 0.049(2) 0.042(2) 0.0000(19) 0.002(2) 0.024(2)
C5 0.130(4) 0.069(3) 0.043(3) 0.002(2) 0.003(3) 0.041(3)
C6 0.123(4) 0.075(3) 0.047(3) 0.012(2) -0.006(3) 0.039(3)
C7 0.101(4) 0.066(3) 0.060(3) 0.012(2) -0.005(3) 0.037(3)
C8 0.102(4) 0.067(3) 0.076(3) 0.024(3) -0.003(3) 0.032(3)
C9 0.078(3) 0.057(3) 0.098(4) 0.024(3) -0.006(3) 0.026(2)
C10 0.064(3) 0.050(3) 0.083(3) 0.006(2) 0.000(2) 0.020(2)
C11 0.056(3) 0.046(2) 0.068(3) 0.004(2) 0.004(2) 0.0214(19)
C12 0.047(2) 0.035(2) 0.060(3) -0.0032(18) 0.0061(19) 0.0067(17)
C13 0.049(2) 0.039(2) 0.047(2) -0.0038(17) 0.0036(18) 0.0061(17)
C14 0.053(2) 0.0343(19) 0.043(2) 0.0010(16) -0.0015(17) 0.0089(17)
C15 0.063(8) 0.043(7) 0.047(5) 0.004(5) -0.001(6) 0.027(6)
C16 0.059(6) 0.053(6) 0.060(5) 0.009(5) 0.010(4) 0.020(5)
C17 0.061(7) 0.041(6) 0.055(5) 0.002(4) -0.006(5) 0.018(5)
C18 0.062(6) 0.049(6) 0.075(6) -0.002(5) -0.032(5) 0.017(5)
C19 0.081(3) 0.050(2) 0.056(3) 0.001(2) 0.002(2) 0.036(2)
C20 0.157(8) 0.044(4) 0.068(6) 0.002(4) -0.028(5) 0.046(4)
C21 0.114(8) 0.113(8) 0.098(8) 0.027(6) 0.013(6) 0.073(6)
C22 0.102(8) 0.070(6) 0.061(5) -0.006(4) -0.024(5) 0.055(6)
C23 0.108(5) 0.079(4) 0.108(4) 0.030(3) -0.004(4) 0.054(3)
C24 0.095(6) 0.091(5) 0.130(7) -0.005(5) -0.034(5) 0.059(4)
C25 0.154(9) 0.099(7) 0.146(8) 0.048(6) -0.016(6) 0.076(6)
C26 0.194(11) 0.031(4) 0.270(14) 0.006(6) -0.119(10) 0.036(5)
C28 0.122(5) 0.104(5) 0.152(6) -0.074(4) -0.003(4) 0.027(4)
C29 0.108(5) 0.066(3) 0.090(4) -0.021(3) 0.000(3) -0.009(3)
C30 0.086(4) 0.079(4) 0.103(4) -0.027(3) -0.022(3) 0.002(3)
C31 0.161(6) 0.074(4) 0.087(4) -0.005(3) -0.047(4) 0.013(4)
C33 0.072(7) 0.165(12) 0.209(18) -0.056(13) 0.000(11) -0.017(7)
C34 0.145(12) 0.100(9) 0.202(16) 0.031(9) 0.095(11) 0.022(8)
C35 0.156(13) 0.142(12) 0.34(2) 0.128(13) 0.125(15) 0.100(11)
C36 0.153(7) 0.092(5) 0.105(6) 0.028(4) 0.068(5) 0.052(5)
C37 0.150(8) 0.038(5) 0.113(6) 0.012(4) 0.031(6) 0.021(5)
C38 0.108(7) 0.194(11) 0.099(7) 0.021(7) -0.014(5) -0.047(7)
O1 0.083(3) 0.053(3) 0.112(4) 0.023(3) 0.049(3) 0.034(2)
O2 0.072(3) 0.050(2) 0.056(2) 0.0081(16) 0.0169(17) 0.0255(18)
Si1 0.066(3) 0.117(4) 0.114(4) 0.019(3) 0.025(3) 0.035(2)
Si2 0.0874(17) 0.0636(15) 0.0614(14) 0.0198(11) 0.0239(12) 0.0257(15)
C15B 0.061(9) 0.041(7) 0.046(6) 0.004(5) 0.003(7) 0.018(6)
C16B 0.062(8) 0.046(6) 0.060(6) 0.007(5) -0.022(5) 0.015(5)
C17B 0.059(7) 0.041(6) 0.046(5) 0.009(4) 0.000(5) 0.007(5)
C18B 0.058(7) 0.048(7) 0.071(7) 0.014(5) 0.007(5) 0.012(5)
O1B 0.069(6) 0.063(6) 0.091(7) 0.002(5) 0.005(5) 0.038(5)
Si1B 0.043(3) 0.080(4) 0.092(6) -0.013(4) 0.005(4) 0.021(2)
C35B 0.17(3) 0.15(2) 0.121(19) 0.010(17) -0.008(16) 0.09(2)
C34B 0.087(14) 0.053(11) 0.17(2) 0.008(11) 0.036(13) 0.048(10)
C33B 0.15(2) 0.23(3) 0.09(2) -0.09(2) -0.020(17) -0.07(2)
C22B 0.062(15) 0.077(16) 0.11(2) -0.022(13) -0.023(13) 0.034(11)
C21B 0.13(2) 0.094(17) 0.060(12) -0.017(11) -0.007(12) 0.081(16)
C20B 0.089(13) 0.048(10) 0.104(19) 0.008(11) -0.006(12) 0.020(9)
O2B 0.106(13) 0.086(12) 0.085(11) 0.016(9) 0.034(10) 0.018(10)
Si2B 0.201(19) 0.121(12) 0.120(16) 0.022(10) 0.033(13) -0.056(11)
C38B 0.12(2) 0.09(2) 0.08(2) -0.022(16) -0.020(18) -0.007(18)
C37B 0.14(2) 0.031(16) 0.032(12) -0.014(11) 0.017(13) -0.026(16)
C36B 0.16(3) 0.16(4) 0.27(5) -0.03(3) 0.07(3) 0.06(3)
C26B 0.10(2) 0.10(2) 0.19(3) 0.12(2) 0.02(2) 0.031(18)
C25B 0.12(2) 0.029(11) 0.064(16) 0.007(11) -0.010(14) 0.010(12)
C24B 0.10(2) 0.13(2) 0.19(3) -0.01(3) -0.11(2) 0.042(19)

loop_
_atom_type_symbol
_atom_type_description
_atom_type_scat_dispersion_real
_atom_type_scat_dispersion_imag
_atom_type_scat_source
C C 0.0033 0.0016 'International Tables Vol C Tables 4.2.6.8 and 6.1.1.4'
H H 0.0000 0.0000 'International Tables Vol C Tables 4.2.6.8 and 6.1.1.4'
O O 0.0106 0.0060 'International Tables Vol C Tables 4.2.6.8 and 6.1.1.4'
Si Si 0.0817 0.0704 'International Tables Vol C Tables 4.2.6.8 and 6.1.1.4'

loop_
_geom_angle_atom_site_label_1
_geom_angle_atom_site_label_2
_geom_angle_atom_site_label_3
_geom_angle
C14 C1 C2 124.5(3)
C14 C1 H1 117.7
C2 C1 H1 117.7
C3 C2 C1 118.6(3)
C3 C2 C19 120.3(3)
C1 C2 C19 121.1(3)
C4 C3 C2 123.3(4)
C4 C3 H3 118.3
C2 C3 H3 118.3
C5 C4 C3 124.2(4)
C5 C4 C15 117.0(6)
C3 C4 C15 116.8(6)
C5 C4 C15B 115.0(7)
C3 C4 C15B 119.7(7)
C15 C4 C15B 25.7(5)
C6 C5 C4 122.1(4)
C6 C5 H5 119.0
C4 C5 H5 119.0
C5 C6 C7 122.1(4)
C5 C6 H6 118.9
C7 C6 H6 118.9
C8 C7 C6 123.3(4)
C8 C7 C17B 116.9(5)
C6 C7 C17B 117.0(5)
C8 C7 C17 120.0(5)
C6 C7 C17 114.6(5)
C17B C7 C17 32.1(4)
C7 C8 C9 122.1(4)
C7 C8 H8 119.0
C9 C8 H8 119.0
C10 C9 C8 119.3(4)
C10 C9 C23 120.0(5)
C8 C9 C23 120.7(4)
C9 C10 C11 124.7(4)
C9 C10 H10 117.7
C11 C10 H10 117.7
C10 C11 C12 126.2(4)
C10 C11 C17B 114.4(5)
C12 C11 C17B 116.5(5)
C10 C11 C17 117.1(5)
C12 C11 C17 114.9(4)
C17B C11 C17 32.8(4)
C11 C12 C13 120.7(3)
C11 C12 C27 119.1(3)
C13 C12 C27 120.2(3)
C14 C13 C12 121.9(3)
C14 C13 C32 120.2(3)
C12 C13 C32 117.6(3)
C1 C14 C13 125.7(3)
C1 C14 C15 114.6(6)
C13 C14 C15 117.7(5)
C1 C14 C15B 119.2(6)
C13 C14 C15B 114.2(6)
C15 C14 C15B 25.7(5)
C4 C15 C17 109.2(10)
C4 C15 C14 114.3(9)
C17 C15 C14 107.4(10)
C4 C15 C16 107.9(9)
C17 C15 C16 110.9(13)
C14 C15 C16 107.2(9)
C15 C16 H16A 109.5
C15 C16 H16B 109.5
H16A C16 H16B 109.5
C15 C16 H16C 109.5
H16A C16 H16C 109.5
H16B C16 H16C 109.5
C15 C17 C11 108.4(9)
C15 C17 C7 106.2(10)
C11 C17 C7 109.0(7)
C15 C17 C18 111.4(12)
C11 C17 C18 110.1(7)
C7 C17 C18 111.5(7)
C17 C18 H18A 109.5
C17 C18 H18B 109.5
H18A C18 H18B 109.5
C17 C18 H18C 109.5
H18A C18 H18C 109.5
H18B C18 H18C 109.5
C22 C19 C20 108.5(5)
C22 C19 C2 113.2(4)
C20 C19 C2 108.0(4)
C22 C19 C21B 128.9(8)
C20 C19 C21B 68.8(12)
C2 C19 C21B 115.8(8)
C22 C19 C21 107.0(6)
C20 C19 C21 111.3(6)
C2 C19 C21 108.9(4)
C21B C19 C21 43.2(11)
C22 C19 C22B 36.7(10)
C20 C19 C22B 137.6(11)
C2 C19 C22B 109.3(9)
C21B C19 C22B 110.7(13)
C21 C19 C22B 74.4(11)
C22 C19 C20B 69.8(9)
C20 C19 C20B 44.3(8)
C2 C19 C20B 104.8(7)
C21B C19 C20B 109.6(13)
C21 C19 C20B 144.0(7)
C22B C19 C20B 106.0(13)
C19 C20 H20A 109.5
C19 C20 H20B 109.5
H20A C20 H20B 109.5
C19 C20 H20C 109.5
H20A C20 H20C 109.5
H20B C20 H20C 109.5
C19 C21 H21A 109.5
C19 C21 H21B 109.5
H21A C21 H21B 109.5
C19 C21 H21C 109.5
H21A C21 H21C 109.5
H21B C21 H21C 109.5
C19 C22 H22A 109.5
C19 C22 H22B 109.5
H22A C22 H22B 109.5
C19 C22 H22C 109.5
H22A C22 H22C 109.5
H22B C22 H22C 109.5
C26 C23 C24B 136.7(12)
C26 C23 C24 111.7(5)
C24B C23 C24 46.0(11)
C26 C23 C9 109.6(4)
C24B C23 C9 112.8(11)
C24 C23 C9 107.9(4)
C26 C23 C25B 60.7(8)
C24B C23 C25B 108.6(7)
C24 C23 C25B 138.6(9)
C9 C23 C25B 112.8(9)
C26 C23 C26B 48.2(9)
C24B C23 C26B 107.8(7)
C24 C23 C26B 66.5(10)
C9 C23 C26B 108.8(10)
C25B C23 C26B 105.6(6)
C26 C23 C25 110.5(4)
C24B C23 C25 61.2(10)
C24 C23 C25 105.8(4)
C9 C23 C25 111.3(5)
C25B C23 C25 52.4(8)
C26B C23 C25 139.4(10)
C23 C24 H24A 109.5
C23 C24 H24B 109.5
H24A C24 H24B 109.5
C23 C24 H24C 109.5
H24A C24 H24C 109.5
H24B C24 H24C 109.5
C23 C25 H25A 109.5
C23 C25 H25B 109.5
H25A C25 H25B 109.5
C23 C25 H25C 109.5
H25A C25 H25C 109.5
H25B C25 H25C 109.5
C23 C26 H26A 109.5
C23 C26 H26B 109.5
H26A C26 H26B 109.5
C23 C26 H26C 109.5
H26A C26 H26C 109.5
H26B C26 H26C 109.5
O1 C27 C28 115.8(5)
O1 C27 C12 110.6(4)
C28 C27 C12 118.0(4)
O1 C27 H27 103.4
C28 C27 H27 103.4
C12 C27 H27 103.4
O1 C27 H27B 32.6(2)
C28 C27 H27B 99.0(5)
C12 C27 H27B 98.8(4)
H27 C27 H27B 135.9
C27 C28 C29 121.3(5)
C27 C28 H28A 107.0
C29 C28 H28A 107.0
C27 C28 H28B 107.0
C29 C28 H28B 107.0
H28A C28 H28B 106.8
C30 C29 C28 123.7(6)
C30 C29 H29 118.2
C28 C29 H29 118.2
C29 C30 C31 129.9(6)
C29 C30 H30 115.0
C31 C30 H30 115.0
C30 C31 C32 119.2(4)
C30 C31 H31A 107.5
C32 C31 H31A 107.5
C30 C31 H31B 107.5
C32 C31 H31B 107.5
H31A C31 H31B 107.0
O2 C32 C31 109.2(4)
O2 C32 C13 115.7(3)
C31 C32 C13 113.0(4)
O2 C32 H32 106.1
C31 C32 H32 106.1
C13 C32 H32 106.1
O2 C32 H32B 40.3(2)
C31 C32 H32B 92.5(4)
C13 C32 H32B 91.5(3)
H32 C32 H32B 146.3
Si1 C33 H33A 109.5
Si1 C33 H33B 109.5
H33A C33 H33B 109.5
Si1 C33 H33C 109.5
H33A C33 H33C 109.5
H33B C33 H33C 109.5
Si1 C34 H34A 109.5
Si1 C34 H34B 109.5
H34A C34 H34B 109.5
Si1 C34 H34C 109.5
H34A C34 H34C 109.5
H34B C34 H34C 109.5
Si1 C35 H35A 109.5
Si1 C35 H35B 109.5
H35A C35 H35B 109.5
Si1 C35 H35C 109.5
H35A C35 H35C 109.5
H35B C35 H35C 109.5
Si2 C36 H36A 109.5
Si2 C36 H36B 109.5
H36A C36 H36B 109.5
Si2 C36 H36C 109.5
H36A C36 H36C 109.5
H36B C36 H36C 109.5
Si2 C37 H37A 109.5
Si2 C37 H37B 109.5
H37A C37 H37B 109.5
Si2 C37 H37C 109.5
H37A C37 H37C 109.5
H37B C37 H37C 109.5
Si2 C38 H38A 109.5
Si2 C38 H38B 109.5
H38A C38 H38B 109.5
Si2 C38 H38C 109.5
H38A C38 H38C 109.5
H38B C38 H38C 109.5
C27 O1 Si1B 126.4(5)
C27 O1 H27B 40.7(3)
Si1B O1 H27B 164.1(6)
C32 O2 Si2 123.4(3)
C32 O2 H32B 43.8(2)
Si2 O2 H32B 157.9(3)
C33 Si1 C34 107.0(8)
C33 Si1 O1B 106.5(6)
C34 Si1 O1B 85.9(5)
C33 Si1 C35 110.1(8)
C34 Si1 C35 109.8(6)
O1B Si1 C35 133.0(7)
O2 Si2 C38 109.5(3)
O2 Si2 C36 108.7(3)
C38 Si2 C36 111.8(3)
O2 Si2 C37 105.2(3)
C38 Si2 C37 112.1(4)
C36 Si2 C37 109.2(3)
C17B C15B C14 109.6(11)
C17B C15B C16B 112.8(15)
C14 C15B C16B 108.0(10)
C17B C15B C4 109.5(11)
C14 C15B C4 110.3(10)
C16B C15B C4 106.6(10)
C15B C16B H16D 109.5
C15B C16B H16E 109.5
H16D C16B H16E 109.5
C15B C16B H16F 109.5
H16D C16B H16F 109.5
H16E C16B H16F 109.5
C15B C17B C11 106.7(11)
C15B C17B C7 105.1(11)
C11 C17B C7 111.3(7)
C15B C17B C18B 111.2(14)
C11 C17B C18B 110.8(8)
C7 C17B C18B 111.6(8)
C17B C18B H18D 109.5
C17B C18B H18E 109.5
H18D C18B H18E 109.5
C17B C18B H18F 109.5
H18D C18B H18F 109.5
H18E C18B H18F 109.5
O1 Si1B C35B 102.2(11)
O1 Si1B C34B 119.3(9)
C35B Si1B C34B 102.9(13)
O1 Si1B C33B 98.0(14)
C35B Si1B C33B 121.5(18)
C34B Si1B C33B 113.6(17)
Si1B C35B H35D 109.5
Si1B C35B H35E 109.5
H35D C35B H35E 109.5
Si1B C35B H35F 109.5
H35D C35B H35F 109.5
H35E C35B H35F 109.5
Si1B C34B H34D 109.5
Si1B C34B H34E 109.5
H34D C34B H34E 109.5
Si1B C34B H34F 109.5
H34D C34B H34F 109.5
H34E C34B H34F 109.5
Si1B C33B H33D 109.5
Si1B C33B H33E 109.5
H33D C33B H33E 109.5
Si1B C33B H33F 109.5
H33D C33B H33F 109.5
H33E C33B H33F 109.5
C19 C22B H22D 109.5
C19 C22B H22E 109.5
H22D C22B H22E 109.5
C19 C22B H22F 109.5
H22D C22B H22F 109.5
H22E C22B H22F 109.5
C19 C21B H21D 109.5
C19 C21B H21E 109.5
H21D C21B H21E 109.5
C19 C21B H21F 109.5
H21D C21B H21F 109.5
H21E C21B H21F 109.5
C19 C20B H20D 109.5
C19 C20B H20E 109.5
H20D C20B H20E 109.5
C19 C20B H20F 109.5
H20D C20B H20F 109.5
H20E C20B H20F 109.5
O2B Si2B C38B 112.1(11)
O2B Si2B C37B 111.3(10)
C38B Si2B C37B 111.9(7)
O2B Si2B C36B 92.5(18)
C38B Si2B C36B 122(2)
C37B Si2B C36B 105(2)
Si2B C38B H38D 109.5
Si2B C38B H38E 109.5
H38D C38B H38E 109.5
Si2B C38B H38F 109.5
H38D C38B H38F 109.5
H38E C38B H38F 109.5
Si2B C37B H37D 109.5
Si2B C37B H37E 109.5
H37D C37B H37E 109.5
Si2B C37B H37F 109.5
H37D C37B H37F 109.5
H37E C37B H37F 109.5
Si2B C36B H36D 109.5
Si2B C36B H36E 109.5
H36D C36B H36E 109.5
Si2B C36B H36F 109.5
H36D C36B H36F 109.5
H36E C36B H36F 109.5
C23 C26B H26D 109.5
C23 C26B H26E 109.5
H26D C26B H26E 109.5
C23 C26B H26F 109.5
H26D C26B H26F 109.5
H26E C26B H26F 109.5
C23 C25B H25D 109.5
C23 C25B H25E 109.5
H25D C25B H25E 109.5
C23 C25B H25F 109.5
H25D C25B H25F 109.5
H25E C25B H25F 109.5
C23 C24B H24D 109.5
C23 C24B H24E 109.5
H24D C24B H24E 109.5
C23 C24B H24F 109.5
H24D C24B H24F 109.5
H24E C24B H24F 109.5

loop_
_geom_bond_atom_site_label_1
_geom_bond_atom_site_label_2
_geom_bond_distance
C1 C14 1.387(5)
C1 C2 1.395(5)
C1 H1 0.9500
C2 C3 1.392(5)
C2 C19 1.528(5)
C3 C4 1.385(5)
C3 H3 0.9500
C4 C5 1.381(5)
C4 C15 1.500(14)
C4 C15B 1.567(16)
C5 C6 1.376(6)
C5 H5 0.9500
C6 C7 1.385(6)
C6 H6 0.9500
C7 C8 1.380(6)
C7 C17B 1.573(11)
C7 C17 1.577(11)
C8 C9 1.395(7)
C8 H8 0.9500
C9 C10 1.393(6)
C9 C23 1.535(6)
C10 C11 1.407(5)
C10 H10 0.9500
C11 C12 1.411(5)
C11 C17B 1.519(11)
C11 C17 1.559(10)
C12 C13 1.411(5)
C12 C27 1.516(5)
C13 C14 1.399(5)
C13 C32 1.526(5)
C14 C15 1.538(15)
C14 C15B 1.542(17)
C15 C17 1.518(18)
C15 C16 1.569(19)
C16 H16A 0.9800
C16 H16B 0.9800
C16 H16C 0.9800
C17 C18 1.586(18)
C18 H18A 0.9800
C18 H18B 0.9800
C18 H18C 0.9800
C19 C22 1.513(9)
C19 C20 1.513(8)
C19 C21B 1.532(19)
C19 C21 1.541(10)
C19 C22B 1.54(2)
C19 C20B 1.59(2)
C20 H20A 0.9800
C20 H20B 0.9800
C20 H20C 0.9800
C21 H21A 0.9800
C21 H21B 0.9800
C21 H21C 0.9800
C22 H22A 0.9800
C22 H22B 0.9800
C22 H22C 0.9800
C23 C26 1.479(6)
C23 C24B 1.512(8)
C23 C24 1.522(6)
C23 C25B 1.535(8)
C23 C26B 1.544(8)
C23 C25 1.549(6)
C24 H24A 0.9800
C24 H24B 0.9800
C24 H24C 0.9800
C25 H25A 0.9800
C25 H25B 0.9800
C25 H25C 0.9800
C26 H26A 0.9800
C26 H26B 0.9800
C26 H26C 0.9800
C27 O1 1.428(6)
C27 C28 1.473(7)
C27 H27 1.0000
C27 H27B 0.972(4)
C28 C29 1.477(8)
C28 H28A 0.9900
C28 H28B 0.9900
C29 C30 1.299(7)
C29 H29 0.9500
C30 C31 1.466(7)
C30 H30 0.9500
C31 C32 1.484(7)
C31 H31A 0.9900
C31 H31B 0.9900
C32 O2 1.394(5)
C32 H32 1.0000
C32 H32B 0.970(4)
C33 Si1 1.800(14)
C33 H33A 0.9800
C33 H33B 0.9800
C33 H33C 0.9800
C34 Si1 1.805(12)
C34 H34A 0.9800
C34 H34B 0.9800
C34 H34C 0.9800
C35 Si1 1.931(14)
C35 H35A 0.9800
C35 H35B 0.9800
C35 H35C 0.9800
C36 Si2 1.859(6)
C36 H36A 0.9800
C36 H36B 0.9800
C36 H36C 0.9800
C37 Si2 1.872(6)
C37 H37A 0.9800
C37 H37B 0.9800
C37 H37C 0.9800
C38 Si2 1.833(6)
C38 H38A 0.9800
C38 H38B 0.9800
C38 H38C 0.9800
O1 Si1B 1.507(9)
O1 H27B 0.804(4)
O2 Si2 1.652(5)
O2 H32B 0.907(3)
Si1 O1B 1.854(11)
C15B C17B 1.50(2)
C15B C16B 1.56(2)
C16B H16D 0.9800
C16B H16E 0.9800
C16B H16F 0.9800
C17B C18B 1.574(19)
C18B H18D 0.9800
C18B H18E 0.9800
C18B H18F 0.9800
Si1B C35B 1.61(3)
Si1B C34B 1.794(19)
Si1B C33B 1.82(2)
C35B H35D 0.9800
C35B H35E 0.9800
C35B H35F 0.9800
C34B H34D 0.9800
C34B H34E 0.9800
C34B H34F 0.9800
C33B H33D 0.9800
C33B H33E 0.9800
C33B H33F 0.9800
C22B H22D 0.9800
C22B H22E 0.9800
C22B H22F 0.9800
C21B H21D 0.9800
C21B H21E 0.9800
C21B H21F 0.9800
C20B H20D 0.9800
C20B H20E 0.9800
C20B H20F 0.9800
O2B Si2B 1.60(2)
Si2B C38B 1.837(9)
Si2B C37B 1.849(9)
Si2B C36B 1.86(4)
C38B H38D 0.9800
C38B H38E 0.9800
C38B H38F 0.9800
C37B H37D 0.9800
C37B H37E 0.9800
C37B H37F 0.9800
C36B H36D 0.9800
C36B H36E 0.9800
C36B H36F 0.9800
C26B H26D 0.9800
C26B H26E 0.9800
C26B H26F 0.9800
C25B H25D 0.9800
C25B H25E 0.9800
C25B H25F 0.9800
C24B H24D 0.9800
C24B H24E 0.9800
C24B H24F 0.9800

loop_
_geom_torsion_atom_site_label_1
_geom_torsion_atom_site_label_2
_geom_torsion_atom_site_label_3
_geom_torsion_atom_site_label_4
_geom_torsion
C14 C1 C2 C3 -0.4(6)
C14 C1 C2 C19 -179.8(4)
C1 C2 C3 C4 1.3(7)
C19 C2 C3 C4 -179.3(4)
C2 C3 C4 C5 178.8(5)
C2 C3 C4 C15 15.2(9)
C2 C3 C4 C15B -13.8(9)
C3 C4 C5 C6 -176.0(5)
C15 C4 C5 C6 -12.5(10)
C15B C4 C5 C6 16.1(10)
C4 C5 C6 C7 -0.8(9)
C5 C6 C7 C8 177.6(5)
C5 C6 C7 C17B 17.0(10)
C5 C6 C7 C17 -18.7(9)
C6 C7 C8 C9 -179.0(5)
C17B C7 C8 C9 -18.4(10)
C17 C7 C8 C9 18.1(10)
C7 C8 C9 C10 -1.4(8)
C7 C8 C9 C23 -178.6(5)
C8 C9 C10 C11 0.9(8)
C23 C9 C10 C11 178.1(4)
C9 C10 C11 C12 179.4(4)
C9 C10 C11 C17B 19.6(9)
C9 C10 C11 C17 -16.9(9)
C10 C11 C12 C13 -176.9(4)
C17B C11 C12 C13 -17.4(8)
C17 C11 C12 C13 19.1(8)
C10 C11 C12 C27 0.4(6)
C17B C11 C12 C27 159.9(7)
C17 C11 C12 C27 -163.6(6)
C11 C12 C13 C14 0.3(6)
C27 C12 C13 C14 -177.0(3)
C11 C12 C13 C32 174.2(4)
C27 C12 C13 C32 -3.1(5)
C2 C1 C14 C13 -179.3(4)
C2 C1 C14 C15 -16.2(8)
C2 C1 C14 C15B 12.2(9)
C12 C13 C14 C1 175.4(4)
C32 C13 C14 C1 1.6(6)
C12 C13 C14 C15 12.7(8)
C32 C13 C14 C15 -161.1(7)
C12 C13 C14 C15B -15.7(8)
C32 C13 C14 C15B 170.5(7)
C5 C4 C15 C17 44.2(14)
C3 C4 C15 C17 -151.0(9)
C15B C4 C15 C17 -48(2)
C5 C4 C15 C14 164.5(7)
C3 C4 C15 C14 -30.7(12)
C15B C4 C15 C14 73(2)
C5 C4 C15 C16 -76.4(9)
C3 C4 C15 C16 88.4(10)
C15B C4 C15 C16 -168(3)
C1 C14 C15 C4 30.8(11)
C13 C14 C15 C4 -164.6(6)
C15B C14 C15 C4 -76(2)
C1 C14 C15 C17 152.1(8)
C13 C14 C15 C17 -43.3(13)
C15B C14 C15 C17 45.5(19)
C1 C14 C15 C16 -88.6(9)
C13 C14 C15 C16 76.0(8)
C15B C14 C15 C16 165(3)
C4 C15 C17 C11 -176.1(7)
C14 C15 C17 C11 59.5(14)
C16 C15 C17 C11 -57.4(12)
C4 C15 C17 C7 -59.1(14)
C14 C15 C17 C7 176.4(6)
C16 C15 C17 C7 59.6(11)
C4 C15 C17 C18 62.5(12)
C14 C15 C17 C18 -61.9(11)
C16 C15 C17 C18 -178.8(8)
C10 C11 C17 C15 144.4(9)
C12 C11 C17 C15 -50.1(13)
C17B C11 C17 C15 50.7(12)
C10 C11 C17 C7 29.2(10)
C12 C11 C17 C7 -165.2(5)
C17B C11 C17 C7 -64.4(11)
C10 C11 C17 C18 -93.4(8)
C12 C11 C17 C18 72.1(7)
C17B C11 C17 C18 172.9(14)
C8 C7 C17 C15 -147.4(8)
C6 C7 C17 C15 48.3(12)
C17B C7 C17 C15 -53.8(12)
C8 C7 C17 C11 -30.8(11)
C6 C7 C17 C11 164.9(6)
C17B C7 C17 C11 62.8(10)
C8 C7 C17 C18 91.0(9)
C6 C7 C17 C18 -73.3(8)
C17B C7 C17 C18 -175.4(14)
C3 C2 C19 C22 168.4(6)
C1 C2 C19 C22 -12.1(8)
C3 C2 C19 C20 -71.4(7)
C1 C2 C19 C20 108.1(6)
C3 C2 C19 C21B 3.3(16)
C1 C2 C19 C21B -177.3(15)
C3 C2 C19 C21 49.6(8)
C1 C2 C19 C21 -131.0(7)
C3 C2 C19 C22B 129.1(14)
C1 C2 C19 C22B -51.4(14)
C3 C2 C19 C20B -117.6(11)
C1 C2 C19 C20B 61.9(11)
C10 C9 C23 C26 58.7(7)
C8 C9 C23 C26 -124.2(7)
C10 C9 C23 C24B -112.2(13)
C8 C9 C23 C24B 65.0(14)
C10 C9 C23 C24 -63.2(6)
C8 C9 C23 C24 114.0(6)
C10 C9 C23 C25B 124.2(11)
C8 C9 C23 C25B -58.6(11)
C10 C9 C23 C26B 7.4(12)
C8 C9 C23 C26B -175.4(12)
C10 C9 C23 C25 -178.9(5)
C8 C9 C23 C25 -1.7(7)
C11 C12 C27 O1 110.7(4)
C13 C12 C27 O1 -71.9(5)
C11 C12 C27 C28 -112.6(5)
C13 C12 C27 C28 64.7(6)
O1 C27 C28 C29 142.9(6)
C12 C27 C28 C29 8.4(9)
C27 C28 C29 C30 -73.7(9)
C28 C29 C30 C31 4.2(10)
C29 C30 C31 C32 37.1(9)
C30 C31 C32 O2 172.9(5)
C30 C31 C32 C13 42.6(7)
C14 C13 C32 O2 -43.2(5)
C12 C13 C32 O2 142.8(4)
C14 C13 C32 C31 83.7(5)
C12 C13 C32 C31 -90.3(5)
C28 C27 O1 Si1B 103.0(7)
C12 C27 O1 Si1B -119.3(6)
C31 C32 O2 Si2 133.5(4)
C13 C32 O2 Si2 -97.7(4)
C32 O2 Si2 C38 73.9(5)
C32 O2 Si2 C36 -48.5(4)
C32 O2 Si2 C37 -165.4(4)
C1 C14 C15B C17B -142.6(10)
C13 C14 C15B C17B 47.6(14)
C15 C14 C15B C17B -56(2)
C1 C14 C15B C16B 94.1(11)
C13 C14 C15B C16B -75.6(10)
C15 C14 C15B C16B -179(3)
C1 C14 C15B C4 -21.9(12)
C13 C14 C15B C4 168.4(6)
C15 C14 C15B C4 64(2)
C5 C4 C15B C17B -47.8(15)
C3 C4 C15B C17B 143.7(10)
C15 C4 C15B C17B 53(2)
C5 C4 C15B C14 -168.6(7)
C3 C4 C15B C14 22.9(12)
C15 C4 C15B C14 -68(2)
C5 C4 C15B C16B 74.4(10)
C3 C4 C15B C16B -94.1(11)
C15 C4 C15B C16B 175(3)
C14 C15B C17B C11 -61.6(15)
C16B C15B C17B C11 58.8(14)
C4 C15B C17B C11 177.3(7)
C14 C15B C17B C7 -179.8(7)
C16B C15B C17B C7 -59.4(14)
C4 C15B C17B C7 59.0(15)
C14 C15B C17B C18B 59.3(13)
C16B C15B C17B C18B 179.7(10)
C4 C15B C17B C18B -61.9(13)
C10 C11 C17B C15B -150.1(9)
C12 C11 C17B C15B 48.0(14)
C17 C11 C17B C15B -47.5(12)
C10 C11 C17B C7 -36.0(11)
C12 C11 C17B C7 162.1(6)
C17 C11 C17B C7 66.6(12)
C10 C11 C17B C18B 88.8(8)
C12 C11 C17B C18B -73.1(8)
C17 C11 C17B C18B -168.6(14)
C8 C7 C17B C15B 151.6(9)
C6 C7 C17B C15B -46.5(14)
C17 C7 C17B C15B 47.3(12)
C8 C7 C17B C11 36.6(12)
C6 C7 C17B C11 -161.5(6)
C17 C7 C17B C11 -67.7(11)
C8 C7 C17B C18B -87.8(9)
C6 C7 C17B C18B 74.1(8)
C17 C7 C17B C18B 167.9(15)
C27 O1 Si1B C35B -140.5(12)
C27 O1 Si1B C34B -28.0(13)
C27 O1 Si1B C33B 94.8(16)
